data_8104920
loop_
_publ_author_name
'Hosten, Eric C.'
'Betz, Richard'

_publ_section_title
;
 The crystal structure of butyrylferrocene, C14H16FeO
;
_journal_issue 1
_journal_name_full 'Zeitschrift f\"ur Kristallographie - New Crystal Structures'
_journal_page_first 193
_journal_page_last 195
_journal_paper_doi 10.1515/ncrs-2020-0505
_journal_volume 236
_journal_year 2021
_chemical_formula_moiety 'C14 H16 Fe O'
_chemical_formula_sum 'C14 H16 Fe O'
_chemical_formula_weight 256.12
_chemical_name_common butyrylferrocene
_chemical_name_systematic butyrylferrocene
_space_group_IT_number 19
_space_group_name_Hall 'P 2ac 2ab'
_space_group_name_H-M_alt 'P 21 21 21'
_symmetry_cell_setting orthorhombic
_symmetry_Int_Tables_number 19
_symmetry_space_group_name_Hall 'P 2ac 2ab'
_symmetry_space_group_name_H-M 'P 21 21 21'
_atom_sites_solution_hydrogens geom
_atom_sites_solution_primary SHELXS
_atom_sites_solution_secondary difmap
_cell_angle_alpha 90
_cell_angle_beta 90
_cell_angle_gamma 90
_cell_formula_units_Z 4
_cell_length_a 5.6954(3)
_cell_length_b 10.0307(6)
_cell_length_c 20.4422(14)
_cell_measurement_reflns_used 3886
_cell_measurement_temperature 200(2)
_cell_measurement_theta_max 28.10
_cell_measurement_theta_min 2.85
_cell_volume 1167.84(12)
_computing_cell_refinement 'SAINT [1]'
_computing_data_collection 'APEX2 [1]'
_computing_data_reduction 'SAINT [1]'
_computing_molecular_graphics 'ORTEP3 [3], Mercury [4]'
_computing_publication_material 'SHELXL-97 [2], PLATON [5]'
_computing_structure_refinement 'SHELXL-97 [2]'
_computing_structure_solution 'SHELXS-97 [2]'
_diffrn_ambient_temperature 200(2)
_diffrn_measured_fraction_theta_full 0.999
_diffrn_measured_fraction_theta_max 0.999
_diffrn_measurement_device_type 'Bruker APEX-II CCD'
_diffrn_measurement_method '\f and \w scans'
_diffrn_radiation_monochromator graphite
_diffrn_radiation_type MoK\a
_diffrn_radiation_wavelength 0.71073
_diffrn_reflns_av_R_equivalents 0.0366
_diffrn_reflns_av_sigmaI/netI 0.0430
_diffrn_reflns_Laue_measured_fraction_full 0.999
_diffrn_reflns_Laue_measured_fraction_max 0.999
_diffrn_reflns_limit_h_max 7
_diffrn_reflns_limit_h_min -7
_diffrn_reflns_limit_k_max 13
_diffrn_reflns_limit_k_min -13
_diffrn_reflns_limit_l_max 27
_diffrn_reflns_limit_l_min -27
_diffrn_reflns_number 11166
_diffrn_reflns_point_group_measured_fraction_full 1.000
_diffrn_reflns_point_group_measured_fraction_max 1.000
_diffrn_reflns_theta_full 25.242
_diffrn_reflns_theta_max 28.284
_diffrn_reflns_theta_min 1.992
_exptl_absorpt_coefficient_mu 1.265
_exptl_absorpt_correction_T_max 1.0000
_exptl_absorpt_correction_T_min 0.8956
_exptl_absorpt_correction_type numerical
_exptl_absorpt_process_details
;                                                              
SADABS [6]                                         
;
_exptl_crystal_colour yellow
_exptl_crystal_density_diffrn 1.457
_exptl_crystal_description rods
_exptl_crystal_F_000 536
_exptl_crystal_size_max 0.384
_exptl_crystal_size_mid 0.171
_exptl_crystal_size_min 0.136
_refine_diff_density_max 0.293
_refine_diff_density_min -0.167
_refine_diff_density_rms 0.047
_refine_ls_abs_structure_details
;
The compound was refined as an inversion twin with a volume ratio of to 97.55%
 to 2.45%.
;
_refine_ls_abs_structure_Flack 0.025(19)
_refine_ls_extinction_coef .
_refine_ls_extinction_method none
_refine_ls_goodness_of_fit_ref 1.009
_refine_ls_hydrogen_treatment constr
_refine_ls_matrix_type full
_refine_ls_number_parameters 147
_refine_ls_number_reflns 2910
_refine_ls_number_restraints 0
_refine_ls_restrained_S_all 1.009
_refine_ls_R_factor_all 0.0352
_refine_ls_R_factor_gt 0.0267
_refine_ls_shift/su_max 0.001
_refine_ls_shift/su_mean 0.000
_refine_ls_structure_factor_coef Fsqd
_refine_ls_weighting_details 'w=1/[\s^2^(Fo^2^)+(0.0223P)^2^] where P=(Fo^2^+2Fc^2^)/3'
_refine_ls_weighting_scheme calc
_refine_ls_wR_factor_gt 0.0537
_refine_ls_wR_factor_ref 0.0559
_reflns_Friedel_coverage 0.703
_reflns_Friedel_fraction_full 1.000
_reflns_Friedel_fraction_max 1.000
_reflns_number_gt 2579
_reflns_number_total 2910
_reflns_threshold_expression 'I > 2\s(I)'
_cod_data_source_file suppl_j_ncrs-2020-0505_suppl.cif
_cod_data_source_block g
_cod_depositor_comments
;
The following automatic conversions were performed:

data item '_symmetry_cell_setting' value 'Orthorhombic' was changed
to 'orthorhombic' in accordance with the built-in table derived from
the CIF Core dictionary named 'cif_core.dic' version 2.4.5 last
updated on 2014-11-21.

Automatic conversion script
Id: cif_fix_values 8738 2021-04-28 16:35:53Z antanas 
;
_cod_original_sg_symbol_Hall '	P 2ac 2ab'
_cod_original_sg_symbol_H-M P2(1)2(1)2(1)
_cod_database_code 8104920
_shelx_space_group_comment
;
The symmetry employed for this shelxl refinement is uniquely defined
by the following loop, which should always be used as a source of
symmetry information in preference to the above space-group names.
They are only intended as comments.
;
_iucr_geom_bonds_special_details
;                                                              
<i>C<i>~g~(1) is the centroid of carbon atoms C21...C25.              
;

loop_
_space_group_symop_operation_xyz
'x, y, z'
'-x+1/2, -y, z+1/2'
'-x, y+1/2, -z+1/2'
'x+1/2, -y+1/2, -z'

loop_
_atom_site_label
_atom_site_type_symbol
_atom_site_fract_x
_atom_site_fract_y
_atom_site_fract_z
_atom_site_U_iso_or_equiv
_atom_site_adp_type
_atom_site_occupancy
_atom_site_site_symmetry_order
_atom_site_calc_flag
_atom_site_refinement_flags_posn
_atom_site_refinement_flags_adp
_atom_site_refinement_flags_occupancy
_atom_site_disorder_assembly
_atom_site_disorder_group
Fe1 Fe 0.42289(6) 0.62657(3) 0.33982(2) 0.02002(9) Uani 1 1 d . . . . .
O1 O 0.0151(3) 0.4883(2) 0.46802(10) 0.0367(5) Uani 1 1 d . . . . .
C1 C 0.2117(5) 0.5357(3) 0.47104(12) 0.0239(6) Uani 1 1 d . . . . .
C2 C 0.3968(5) 0.4830(3) 0.51682(13) 0.0279(6) Uani 1 1 d . . . . .
H2A H 0.445923 0.556098 0.546357 0.033 Uiso 1 1 calc R U . . .
H2B H 0.535585 0.456717 0.490679 0.033 Uiso 1 1 calc R U . . .
C3 C 0.3220(5) 0.3651(3) 0.55817(13) 0.0347(6) Uani 1 1 d . . . . .
H3A H 0.292790 0.287160 0.529562 0.042 Uiso 1 1 calc R U . . .
H3B H 0.173859 0.386636 0.581195 0.042 Uiso 1 1 calc R U . . .
C4 C 0.5112(6) 0.3304(3) 0.60807(15) 0.0449(8) Uani 1 1 d . . . . .
H4A H 0.658626 0.310904 0.585295 0.067 Uiso 1 1 calc R U . . .
H4B H 0.462207 0.252024 0.633245 0.067 Uiso 1 1 calc R U . . .
H4C H 0.534307 0.405949 0.637773 0.067 Uiso 1 1 calc R U . . .
C11 C 0.2785(4) 0.6510(2) 0.42986(11) 0.0220(5) Uani 1 1 d . . . . .
C12 C 0.1339(5) 0.7116(3) 0.38137(13) 0.0258(6) Uani 1 1 d . . . . .
H12 H -0.033118 0.688035 0.371685 0.031 Uiso 1 1 calc R U . . .
C13 C 0.2677(5) 0.8105(3) 0.34919(13) 0.0285(6) Uani 1 1 d . . . . .
H13 H 0.212071 0.868165 0.312406 0.034 Uiso 1 1 calc R U . . .
C14 C 0.4961(5) 0.8118(3) 0.37691(13) 0.0291(6) Uani 1 1 d . . . . .
H14 H 0.628660 0.870789 0.363070 0.035 Uiso 1 1 calc R U . . .
C15 C 0.5055(5) 0.7141(3) 0.42670(12) 0.0249(6) Uani 1 1 d . . . . .
H15 H 0.644446 0.692852 0.454728 0.030 Uiso 1 1 calc R U . . .
C21 C 0.4573(5) 0.4266(3) 0.32356(14) 0.0333(7) Uani 1 1 d . . . . .
H21 H 0.409075 0.353999 0.354260 0.040 Uiso 1 1 calc R U . . .
C22 C 0.3145(5) 0.4850(3) 0.27458(15) 0.0370(7) Uani 1 1 d . . . . .
H22 H 0.147909 0.460806 0.264717 0.044 Uiso 1 1 calc R U . . .
C23 C 0.4482(5) 0.5840(3) 0.24228(13) 0.0340(7) Uani 1 1 d . . . . .
H23 H 0.392898 0.641961 0.205558 0.041 Uiso 1 1 calc R U . . .
C24 C 0.6728(5) 0.5870(3) 0.27126(14) 0.0303(6) Uani 1 1 d . . . . .
H24 H 0.804696 0.647477 0.258571 0.036 Uiso 1 1 calc R U . . .
C25 C 0.6796(5) 0.4895(3) 0.32177(14) 0.0301(6) Uani 1 1 d . . . . .
H25 H 0.816594 0.468995 0.350650 0.036 Uiso 1 1 calc R U . . .

loop_
_atom_site_aniso_label
_atom_site_aniso_U_11
_atom_site_aniso_U_22
_atom_site_aniso_U_33
_atom_site_aniso_U_23
_atom_site_aniso_U_13
_atom_site_aniso_U_12
Fe1 0.02002(15) 0.02089(16) 0.01914(15) -0.00206(16) 0.00057(15) 0.00076(16)
O1 0.0285(11) 0.0432(12) 0.0383(11) 0.0073(10) -0.0010(9) -0.0081(9)
C1 0.0237(14) 0.0276(14) 0.0205(13) -0.0052(10) 0.0040(11) 0.0018(11)
C2 0.0257(14) 0.0329(14) 0.0250(12) 0.0027(11) -0.0003(12) -0.0004(12)
C3 0.0403(15) 0.0308(15) 0.0330(14) 0.0053(13) -0.0047(12) -0.0042(15)
C4 0.053(2) 0.0400(17) 0.0420(17) 0.0136(14) -0.0099(15) -0.0004(15)
C11 0.0227(12) 0.0224(15) 0.0208(12) -0.0051(10) 0.0011(10) 0.0011(10)
C12 0.0223(14) 0.0265(13) 0.0286(13) -0.0053(11) 0.0003(10) 0.0047(10)
C13 0.0358(15) 0.0219(12) 0.0279(15) -0.0003(11) 0.0004(12) 0.0062(12)
C14 0.0359(16) 0.0213(13) 0.0301(14) -0.0027(11) 0.0051(12) -0.0042(11)
C15 0.0266(13) 0.0259(13) 0.0222(12) -0.0066(11) -0.0019(10) -0.0029(11)
C21 0.0392(17) 0.0222(12) 0.0386(16) -0.0074(11) 0.0100(13) -0.0005(12)
C22 0.0290(15) 0.0419(17) 0.0400(17) -0.0245(14) 0.0004(13) -0.0013(14)
C23 0.0403(18) 0.0416(16) 0.0201(12) -0.0079(11) -0.0012(13) 0.0072(14)
C24 0.0306(14) 0.0338(15) 0.0265(14) -0.0041(11) 0.0098(11) -0.0019(12)
C25 0.0280(14) 0.0284(15) 0.0340(16) -0.0054(12) 0.0017(12) 0.0050(12)

loop_
_atom_type_symbol
_atom_type_description
_atom_type_scat_dispersion_real
_atom_type_scat_dispersion_imag
_atom_type_scat_source
C C 0.0033 0.0016 'International Tables Vol C Tables 4.2.6.8 and 6.1.1.4'
H H 0.0000 0.0000 'International Tables Vol C Tables 4.2.6.8 and 6.1.1.4'
O O 0.0106 0.0060 'International Tables Vol C Tables 4.2.6.8 and 6.1.1.4'
Fe Fe 0.3463 0.8444 'International Tables Vol C Tables 4.2.6.8 and 6.1.1.4'

loop_
_geom_angle_atom_site_label_1
_geom_angle_atom_site_label_2
_geom_angle_atom_site_label_3
_geom_angle
_geom_angle_site_symmetry_1
_geom_angle_site_symmetry_3
C11 Fe1 C15 41.50(10) . .
C11 Fe1 C24 158.46(11) . .
C15 Fe1 C24 121.52(12) . .
C11 Fe1 C12 41.00(10) . .
C15 Fe1 C12 69.07(10) . .
C24 Fe1 C12 158.80(11) . .
C11 Fe1 C25 122.35(11) . .
C15 Fe1 C25 106.43(11) . .
C24 Fe1 C25 40.84(11) . .
C12 Fe1 C25 159.30(11) . .
C11 Fe1 C21 107.74(10) . .
C15 Fe1 C21 122.90(11) . .
C24 Fe1 C21 68.25(12) . .
C12 Fe1 C21 123.78(11) . .
C25 Fe1 C21 40.55(11) . .
C11 Fe1 C22 123.57(11) . .
C15 Fe1 C22 159.83(12) . .
C24 Fe1 C22 68.06(12) . .
C12 Fe1 C22 108.58(11) . .
C25 Fe1 C22 68.30(12) . .
C21 Fe1 C22 40.58(12) . .
C11 Fe1 C23 159.68(11) . .
C15 Fe1 C23 157.59(11) . .
C24 Fe1 C23 40.44(12) . .
C12 Fe1 C23 123.39(11) . .
C25 Fe1 C23 68.44(11) . .
C21 Fe1 C23 68.26(11) . .
C22 Fe1 C23 40.50(12) . .
C11 Fe1 C14 68.77(10) . .
C15 Fe1 C14 40.49(10) . .
C24 Fe1 C14 106.82(11) . .
C12 Fe1 C14 68.33(11) . .
C25 Fe1 C14 122.14(12) . .
C21 Fe1 C14 158.58(12) . .
C22 Fe1 C14 158.87(12) . .
C23 Fe1 C14 122.39(11) . .
C11 Fe1 C13 68.48(10) . .
C15 Fe1 C13 68.34(11) . .
C24 Fe1 C13 122.68(12) . .
C12 Fe1 C13 40.39(11) . .
C25 Fe1 C13 158.45(11) . .
C21 Fe1 C13 159.75(11) . .
C22 Fe1 C13 123.70(12) . .
C23 Fe1 C13 107.98(11) . .
C14 Fe1 C13 40.44(11) . .
O1 C1 C11 120.8(2) . .
O1 C1 C2 122.6(2) . .
C11 C1 C2 116.6(2) . .
C1 C2 C3 115.1(2) . .
C1 C2 H2A 108.5 . .
C3 C2 H2A 108.5 . .
C1 C2 H2B 108.5 . .
C3 C2 H2B 108.5 . .
H2A C2 H2B 107.5 . .
C2 C3 C4 110.7(2) . .
C2 C3 H3A 109.5 . .
C4 C3 H3A 109.5 . .
C2 C3 H3B 109.5 . .
C4 C3 H3B 109.5 . .
H3A C3 H3B 108.1 . .
C3 C4 H4A 109.5 . .
C3 C4 H4B 109.5 . .
H4A C4 H4B 109.5 . .
C3 C4 H4C 109.5 . .
H4A C4 H4C 109.5 . .
H4B C4 H4C 109.5 . .
C12 C11 C15 107.4(2) . .
C12 C11 C1 125.5(2) . .
C15 C11 C1 126.8(2) . .
C12 C11 Fe1 69.82(14) . .
C15 C11 Fe1 69.47(14) . .
C1 C11 Fe1 121.72(16) . .
C13 C12 C11 108.2(2) . .
C13 C12 Fe1 70.41(15) . .
C11 C12 Fe1 69.19(14) . .
C13 C12 H12 125.9 . .
C11 C12 H12 125.9 . .
Fe1 C12 H12 125.9 . .
C12 C13 C14 108.3(2) . .
C12 C13 Fe1 69.20(14) . .
C14 C13 Fe1 69.59(16) . .
C12 C13 H13 125.8 . .
C14 C13 H13 125.8 . .
Fe1 C13 H13 125.8 . .
C15 C14 C13 108.4(2) . .
C15 C14 Fe1 69.24(14) . .
C13 C14 Fe1 69.97(15) . .
C15 C14 H14 125.8 . .
C13 C14 H14 125.8 . .
Fe1 C14 H14 125.8 . .
C14 C15 C11 107.6(2) . .
C14 C15 Fe1 70.27(14) . .
C11 C15 Fe1 69.03(14) . .
C14 C15 H15 126.2 . .
C11 C15 H15 126.2 . .
Fe1 C15 H15 126.2 . .
C25 C21 C22 108.1(2) . .
C25 C21 Fe1 69.65(14) . .
C22 C21 Fe1 69.76(15) . .
C25 C21 H21 125.9 . .
C22 C21 H21 125.9 . .
Fe1 C21 H21 125.9 . .
C23 C22 C21 108.1(3) . .
C23 C22 Fe1 69.77(15) . .
C21 C22 Fe1 69.67(15) . .
C23 C22 H22 125.9 . .
C21 C22 H22 125.9 . .
Fe1 C22 H22 125.9 . .
C24 C23 C22 107.9(3) . .
C24 C23 Fe1 69.49(15) . .
C22 C23 Fe1 69.73(16) . .
C24 C23 H23 126.1 . .
C22 C23 H23 126.1 . .
Fe1 C23 H23 126.1 . .
C23 C24 C25 108.4(3) . .
C23 C24 Fe1 70.07(16) . .
C25 C24 Fe1 69.72(16) . .
C23 C24 H24 125.8 . .
C25 C24 H24 125.8 . .
Fe1 C24 H24 125.8 . .
C21 C25 C24 107.5(3) . .
C21 C25 Fe1 69.80(15) . .
C24 C25 Fe1 69.44(16) . .
C21 C25 H25 126.2 . .
C24 C25 H25 126.2 . .
Fe1 C25 H25 126.2 . .

loop_
_geom_bond_atom_site_label_1
_geom_bond_atom_site_label_2
_geom_bond_distance
_geom_bond_site_symmetry_2
Fe1 C11 2.031(2) .
Fe1 C15 2.036(2) .
Fe1 C24 2.037(3) .
Fe1 C12 2.039(3) .
Fe1 C25 2.040(3) .
Fe1 C21 2.042(3) .
Fe1 C22 2.044(3) .
Fe1 C23 2.044(3) .
Fe1 C14 2.050(3) .
Fe1 C13 2.055(3) .
O1 C1 1.218(3) .
C1 C11 1.480(3) .
C1 C2 1.505(4) .
C2 C3 1.515(4) .
C2 H2A 0.9900 .
C2 H2B 0.9900 .
C3 C4 1.524(4) .
C3 H3A 0.9900 .
C3 H3B 0.9900 .
C4 H4A 0.9800 .
C4 H4B 0.9800 .
C4 H4C 0.9800 .
C11 C12 1.425(3) .
C11 C15 1.441(3) .
C12 C13 1.413(4) .
C12 H12 1.0000 .
C13 C14 1.419(4) .
C13 H13 1.0000 .
C14 C15 1.414(4) .
C14 H14 1.0000 .
C15 H15 1.0000 .
C21 C25 1.415(4) .
C21 C22 1.417(4) .
C21 H21 1.0000 .
C22 C23 1.415(4) .
C22 H22 1.0000 .
C23 C24 1.410(4) .
C23 H23 1.0000 .
C24 C25 1.422(4) .
C24 H24 1.0000 .
C25 H25 1.0000 .

loop_
_geom_hbond_atom_site_label_D
_geom_hbond_atom_site_label_H
_geom_hbond_atom_site_label_A
_geom_hbond_distance_DH
_geom_hbond_distance_HA
_geom_hbond_distance_DA
_geom_hbond_angle_DHA
_geom_hbond_site_symmetry_A
C13 H13 <i>C<i>~g~(1) 0.95 2.95 3.666(3) 130 3_655

loop_
_geom_torsion_atom_site_label_1
_geom_torsion_atom_site_label_2
_geom_torsion_atom_site_label_3
_geom_torsion_atom_site_label_4
_geom_torsion
_geom_torsion_site_symmetry_1
_geom_torsion_site_symmetry_2
_geom_torsion_site_symmetry_3
_geom_torsion_site_symmetry_4
O1 C1 C2 C3 1.0(4) . . . .
C11 C1 C2 C3 -180.0(2) . . . .
C1 C2 C3 C4 -173.3(2) . . . .
O1 C1 C11 C12 -4.1(4) . . . .
C2 C1 C11 C12 176.9(2) . . . .
O1 C1 C11 C15 -177.8(2) . . . .
C2 C1 C11 C15 3.2(4) . . . .
O1 C1 C11 Fe1 -90.8(3) . . . .
C2 C1 C11 Fe1 90.2(3) . . . .
C15 C11 C12 C13 -0.3(3) . . . .
C1 C11 C12 C13 -175.1(2) . . . .
Fe1 C11 C12 C13 -59.85(18) . . . .
C15 C11 C12 Fe1 59.53(16) . . . .
C1 C11 C12 Fe1 -115.2(2) . . . .
C11 C12 C13 C14 0.4(3) . . . .
Fe1 C12 C13 C14 -58.73(19) . . . .
C11 C12 C13 Fe1 59.09(17) . . . .
C12 C13 C14 C15 -0.3(3) . . . .
Fe1 C13 C14 C15 -58.74(18) . . . .
C12 C13 C14 Fe1 58.49(18) . . . .
C13 C14 C15 C11 0.0(3) . . . .
Fe1 C14 C15 C11 -59.14(16) . . . .
C13 C14 C15 Fe1 59.19(18) . . . .
C12 C11 C15 C14 0.2(3) . . . .
C1 C11 C15 C14 174.8(2) . . . .
Fe1 C11 C15 C14 59.92(17) . . . .
C12 C11 C15 Fe1 -59.75(17) . . . .
C1 C11 C15 Fe1 114.9(2) . . . .
C25 C21 C22 C23 0.1(3) . . . .
Fe1 C21 C22 C23 59.38(19) . . . .
C25 C21 C22 Fe1 -59.29(18) . . . .
C21 C22 C23 C24 -0.1(3) . . . .
Fe1 C22 C23 C24 59.25(19) . . . .
C21 C22 C23 Fe1 -59.31(19) . . . .
C22 C23 C24 C25 0.0(3) . . . .
Fe1 C23 C24 C25 59.4(2) . . . .
C22 C23 C24 Fe1 -59.39(19) . . . .
C22 C21 C25 C24 -0.1(3) . . . .
Fe1 C21 C25 C24 -59.44(19) . . . .
C22 C21 C25 Fe1 59.36(18) . . . .
C23 C24 C25 C21 0.0(3) . . . .
Fe1 C24 C25 C21 59.67(18) . . . .
C23 C24 C25 Fe1 -59.62(19) . . . .
